data_1518039
loop_
_publ_author_name
'Eisenmann, Brigitte'
'Jakowski, Mareike'
'Schafer, Herbert'

_publ_section_title
;
 Darstellung und kristallstruktur von Ba4Ga2S7 und Ba3Ga2S6
;
_journal_name_full 'Revue de Chimie Minerale'
_journal_page_first 12
_journal_page_last 20
_journal_volume 21
_journal_year 1984
_chemical_formula_sum 'Ba4 Ga2 S7'
_chemical_formula_weight 913.25
_space_group_IT_number 11
_symmetry_cell_setting monoclinic
_symmetry_Int_Tables_number 11
_symmetry_space_group_name_Hall '-P 2yb'
_symmetry_space_group_name_H-M 'P 1 21/m 1'
_cell_angle_alpha 90
_cell_angle_beta 108.32(6)
_cell_angle_gamma 90
_cell_formula_units_Z 2
_cell_length_a 11.766(5)
_cell_length_b 7.164(4)
_cell_length_c 9.028(4)
_cell_volume 722.4(6)
_diffrn_ambient_temperature 293
_diffrn_radiation_probe x-ray
_diffrn_radiation_type MoK\a
_diffrn_radiation_wavelength 0.71069
_exptl_absorpt_coefficient_mu 15.372
_exptl_crystal_density_diffrn 4.199
_exptl_crystal_density_meas 4.16
_exptl_crystal_F_000 796
_refine_ls_number_parameters 73
_refine_ls_number_reflns 2031
_refine_ls_wR_factor_gt 0.062
_cod_data_source_file RCM-1984-21-12-20-1.cif
_cod_data_source_block Ba4Ga2S7
_cod_original_sg_symbol_H-M 'P 21/m'
_cod_database_code 1518039

loop_
_symmetry_equiv_pos_site_id
_symmetry_equiv_pos_as_xyz
1 x,y,z
2 -x,1/2+y,-z
3 -x,-y,-z
4 x,1/2-y,z

loop_
_atom_site_aniso_label
_atom_site_aniso_U_11
_atom_site_aniso_U_22
_atom_site_aniso_U_33
_atom_site_aniso_U_23
_atom_site_aniso_U_13
_atom_site_aniso_U_12
Ga1 0.0145(9) 0.0192(10) 0.0090(8) 0.0000 -0.0020(7) 0.0000
Ga2 0.0134(8) 0.0147(9) 0.0095(8) 0.0000 -0.0020(6) 0.0000
S1 0.0234(15) 0.0118(14) 0.0119(13) -0.0016(11) -0.0016(11) -0.0002(12)
S2 0.0184(15) 0.0179(17) 0.0310(18) -0.0040(14) -0.0027(14) 0.0046(13)
S3 0.0091(18) 0.043(3) 0.0074(17) 0.0000 -0.0019(14) 0.0000
S4 0.013(2) 0.070(5) 0.010(2) 0.0000 -0.0054(16) 0.0000
S5 0.015(2) 0.068(4) 0.0079(19) 0.0000 -0.0029(16) 0.0000
Ba1 0.0136(5) 0.0174(5) 0.0168(5) 0.0000 0.0010(4) 0.0000
Ba2 0.0139(5) 0.0221(6) 0.0091(4) 0.0000 -0.0017(4) 0.0000
Ba3 0.0121(5) 0.0246(6) 0.0088(4) 0.0000 -0.0022(3) 0.0000
Ba4 0.0183(6) 0.0496(10) 0.0348(8) 0.0000 -0.0144(5) 0.0000

loop_
_atom_site_label
_atom_site_type_symbol
_atom_site_thermal_displace_type
_atom_site_fract_x
_atom_site_fract_y
_atom_site_fract_z
_atom_site_occupancy
_atom_site_U_iso_or_equiv
Ga1 Ga Uani 0.0827(2) 0.25000 0.3127(2) 1.000 0.0156(5)
Ga2 Ga Uani 0.3121(2) 0.25000 0.7318(2) 1.000 0.0138(5)
S1 S Uani 0.1691(3) 0.9952(5) 0.2407(4) 1.000 0.0174(8)
S2 S Uani 0.4116(3) 0.0002(5) 0.6828(5) 1.000 0.0249(10)
S3 S Uani 0.1105(4) 0.25000 0.5826(5) 1.000 0.0209(13)
S4 S Uani 0.8892(5) 0.25000 0.1631(6) 1.000 0.0331(19)
S5 S Uani 0.3436(5) 0.25000 0.9916(6) 1.000 0.0318(16)
Ba1 Ba Uani 0.39320(10) 0.25000 0.36770(10) 1.000 0.0168(3)
Ba2 Ba Uani 0.81590(10) 0.25000 0.46800(10) 1.000 0.0163(3)
Ba3 Ba Uani 0.06570(10) 0.25000 0.92210(10) 1.000 0.0164(3)
Ba4 Ba Uani 0.61640(10) 0.25000 0.9804(2) 1.000 0.0395(5)

loop_
_atom_type_symbol
_atom_type_description
_atom_type_scat_dispersion_real
_atom_type_scat_dispersion_imag
_atom_type_scat_source
Ba Ba -0.3244 2.2819 ' International Tables Vol C Tables 4.2.6.8 and 6.1.1.4'
Ga Ga 0.2307 1.6083 ' International Tables Vol C Tables 4.2.6.8 and 6.1.1.4'
S S 0.1246 0.1234 ' International Tables Vol C Tables 4.2.6.8 and 6.1.1.4'

loop_
_geom_angle_atom_site_label_1
_geom_angle_atom_site_label_2
_geom_angle_atom_site_label_3
_geom_angle
_geom_angle_site_symmetry_1
_geom_angle_site_symmetry_3
_geom_angle_publ_flag
S3 Ga1 S4 114.0(2) . 1_455 yes
S1 Ga1 S3 111.44(13) 1_545 . yes
S1 Ga1 S3 111.44(13) 4_565 . yes
S1 Ga1 S4 106.63(14) 1_545 1_455 yes
S1 Ga1 S4 106.63(14) 4_565 1_455 yes
S1 Ga1 S1 106.30(17) 1_545 4_565 yes
S2 Ga2 S3 112.53(14) . . yes
S2 Ga2 S5 106.13(16) . . yes
S2 Ga2 S2 104.91(18) . 4_555 yes
S3 Ga2 S5 113.9(2) . . yes
S2 Ga2 S3 112.53(14) 4_555 . yes
S2 Ga2 S5 106.13(16) 4_555 . yes
Ga1 S3 Ga2 112.5(2) . . yes

loop_
_geom_bond_atom_site_label_1
_geom_bond_atom_site_label_2
_geom_bond_distance
_geom_bond_site_symmetry_2
_geom_bond_publ_flag
Ga1 S3 2.354(5) . yes
Ga1 S4 2.253(6) 1_455 yes
Ga1 S1 2.281(4) 1_545 yes
Ga1 S1 2.281(4) 4_565 yes
Ga2 S2 2.257(4) . yes
Ga2 S3 2.331(5) . yes
Ga2 S5 2.257(6) . yes
Ga2 S2 2.257(4) 4_555 yes

loop_
_geom_torsion_atom_site_label_1
_geom_torsion_atom_site_label_2
_geom_torsion_atom_site_label_3
_geom_torsion_atom_site_label_4
_geom_torsion
_geom_torsion_publ_flag
S2 Ga2 S3 Ga1 -59.13(15) no
S5 Ga2 S3 Ga1 -180.00(6) no
